data_7160763
loop_
_publ_author_name
'Khandare, Sopan Pralhad'
'Mandal, Arnab'
'Patra, Abhijit'
'Bates, Roderick W.'

_publ_section_title
;
 Donor acceptor phenanthrenes and benzoquinolines: synthesis by C-H
 activation and their photophysical properties.
;
_journal_issue 41
_journal_name_full 'Organic &amp; biomolecular chemistry'
_journal_page_first 9424
_journal_page_last 9429
_journal_paper_doi 10.1039/d5ob01351h
_journal_volume 23
_journal_year 2025
_chemical_formula_moiety 'C30 H24 Br Cl2 N O4 S'
_chemical_formula_sum 'C30 H24 Br Cl2 N O4 S'
_chemical_formula_weight 645.37
_space_group_crystal_system monoclinic
_space_group_IT_number 14
_space_group_name_Hall '-P 2yn'
_space_group_name_H-M_alt 'P 1 21/n 1'
_atom_sites_solution_hydrogens geom
_atom_sites_solution_primary dual
_audit_block_doi 10.5517/ccdc.csd.cc2mzhhm
_audit_creation_date 2024-08-30
_audit_creation_method
;
Olex2 1.5
(compiled 2022.04.07 svn.rca3783a0 for OlexSys, GUI svn.r6498)
;
_audit_update_record
;
2025-04-09 deposited with the CCDC.	2025-10-02 downloaded from the CCDC.
;
_cell_angle_alpha 90
_cell_angle_beta 105.3450(10)
_cell_angle_gamma 90
_cell_formula_units_Z 4
_cell_length_a 11.2175(5)
_cell_length_b 15.8846(8)
_cell_length_c 16.0861(8)
_cell_measurement_reflns_used 9947
_cell_measurement_temperature 170.00
_cell_measurement_theta_max 60.633
_cell_measurement_theta_min 3.465
_cell_volume 2764.1(2)
_computing_cell_refinement 'SAINT V8.40B (?, 2016)'
_computing_data_reduction 'SAINT V8.40B (?, 2016)'
_computing_molecular_graphics 'Olex2 1.5 (Dolomanov et al., 2009)'
_computing_publication_material 'Olex2 1.5 (Dolomanov et al., 2009)'
_computing_structure_refinement 'SHELXL 2019/2 (Sheldrick, 2015)'
_computing_structure_solution 'SHELXT 2018/2 (Sheldrick, 2018)'
_diffrn_ambient_environment N~2~
_diffrn_ambient_temperature 170.00
_diffrn_detector CPAD
_diffrn_detector_area_resol_mean 7.41
_diffrn_detector_type 'Bruker PHOTON III M28'
_diffrn_measured_fraction_theta_full 0.963
_diffrn_measured_fraction_theta_max 0.969
_diffrn_measurement_device 'three-circle diffractometer'
_diffrn_measurement_device_type 'ZJU Bruker D8 VENTURE Metaljet PHOTON III'
_diffrn_measurement_method '\w and \f scans'
_diffrn_measurement_specimen_support 'MiTeGen micromount'
_diffrn_radiation_monochromator 'mirror optics'
_diffrn_radiation_probe x-ray
_diffrn_radiation_type GaK\a
_diffrn_radiation_wavelength 1.34139
_diffrn_reflns_av_R_equivalents 0.0392
_diffrn_reflns_av_unetI/netI 0.0333
_diffrn_reflns_Laue_measured_fraction_full 0.963
_diffrn_reflns_Laue_measured_fraction_max 0.969
_diffrn_reflns_limit_h_max 14
_diffrn_reflns_limit_h_min -14
_diffrn_reflns_limit_k_max 20
_diffrn_reflns_limit_k_min -20
_diffrn_reflns_limit_l_max 20
_diffrn_reflns_limit_l_min -18
_diffrn_reflns_number 33139
_diffrn_reflns_point_group_measured_fraction_full 0.963
_diffrn_reflns_point_group_measured_fraction_max 0.969
_diffrn_reflns_theta_full 53.594
_diffrn_reflns_theta_max 60.645
_diffrn_reflns_theta_min 3.757
_diffrn_source 'liquid Metal X-ray source'
_diffrn_source_current 3.57
_diffrn_source_power 0.24954300000000001
_diffrn_source_type 'Bruker Excillum Metaljet D2+'
_diffrn_source_voltage 69.9
_exptl_absorpt_coefficient_mu 3.194
_exptl_absorpt_correction_T_max 0.7519
_exptl_absorpt_correction_T_min 0.6625
_exptl_absorpt_correction_type multi-scan
_exptl_absorpt_process_details
;
SADABS-2016/2 (Bruker,2016/2) was used for absorption correction.
wR2(int) was 0.0599 before and 0.0514 after correction.
The Ratio of minimum to maximum transmission is 0.8811.
The \l/2 correction factor is Not present.
;
_exptl_crystal_colour colourless
_exptl_crystal_colour_primary colourless
_exptl_crystal_density_diffrn 1.551
_exptl_crystal_description block
_exptl_crystal_F_000 1312
_exptl_crystal_size_max 0.09
_exptl_crystal_size_mid 0.07
_exptl_crystal_size_min 0.06
_refine_diff_density_max 1.217
_refine_diff_density_min -1.973
_refine_diff_density_rms 0.129
_refine_ls_extinction_method none
_refine_ls_goodness_of_fit_ref 1.035
_refine_ls_hydrogen_treatment constr
_refine_ls_matrix_type full
_refine_ls_number_parameters 354
_refine_ls_number_reflns 6152
_refine_ls_number_restraints 1
_refine_ls_restrained_S_all 1.037
_refine_ls_R_factor_all 0.0562
_refine_ls_R_factor_gt 0.0550
_refine_ls_shift/su_max 0.001
_refine_ls_shift/su_mean 0.000
_refine_ls_structure_factor_coef Fsqd
_refine_ls_weighting_details 'w=1/[\s^2^(Fo^2^)+(0.1092P)^2^+6.1008P] where P=(Fo^2^+2Fc^2^)/3'
_refine_ls_weighting_scheme calc
_refine_ls_wR_factor_gt 0.1719
_refine_ls_wR_factor_ref 0.1733
_reflns_Friedel_coverage 0.000
_reflns_number_gt 5900
_reflns_number_total 6152
_reflns_threshold_expression 'I > 2\s(I)'
_cod_data_source_file d5ob01351h2.cif
_cod_data_source_block 240826_htj_0_54_1
_cod_depositor_comments 'Adding full bibliography for 7160763--7160769.cif.'
_cod_database_code 7160763
_shelx_shelxl_version_number 2019/2
_shelx_space_group_comment
;
The symmetry employed for this shelxl refinement is uniquely defined
by the following loop, which should always be used as a source of
symmetry information in preference to the above space-group names.
They are only intended as comments.
;
_shelx_estimated_absorpt_t_max 0.831
_shelx_estimated_absorpt_t_min 0.762
_olex2_refinement_description
;
1. Fixed Uiso
 At 1.2 times of:
  All C(H) groups, All C(H,H) groups
 At 1.5 times of:
  All C(H,H,H) groups, All O(H) groups
2. Rigid bond restraints
 Br1, C2
 with sigma for 1-2 distances of 0.001 and sigma for 1-3 distances of 0.002
3.a Ternary CH refined with riding coordinates:
 C3(H3)
3.b Secondary CH2 refined with riding coordinates:
 C16(H16A,H16B), C17(H17A,H17B)
3.c Aromatic/amide H refined with riding coordinates:
 C1(H1), C11(H11), C12(H12), C13(H13), C14(H14), C15(H15), C19(H19), C20(H20),
 C22(H22), C23(H23), C26(H26), C27(H27), C28(H28), C29(H29), C30(H30)
3.d Idealised Me refined as rotating group:
 C24(H24A,H24B,H24C)
3.e Idealised tetrahedral OH refined as rotating group:
 O2(H2)
;
_olex2_diffrn_ambient_temperature_device 'Oxford Cryostream 800'
_olex2_submission_special_instructions 'No special instructions were received'

loop_
_space_group_symop_operation_xyz
'x, y, z'
'-x+1/2, y+1/2, -z+1/2'
'-x, -y, -z'
'x-1/2, -y-1/2, z-1/2'

loop_
_atom_site_label
_atom_site_type_symbol
_atom_site_fract_x
_atom_site_fract_y
_atom_site_fract_z
_atom_site_U_iso_or_equiv
_atom_site_adp_type
_atom_site_occupancy
_atom_site_site_symmetry_order
_atom_site_calc_flag
_atom_site_refinement_flags_posn
_atom_site_refinement_flags_adp
_atom_site_refinement_flags_occupancy
_atom_site_disorder_assembly
_atom_site_disorder_group
Br1 Br 0.84703(3) 0.53892(2) 0.93737(2) 0.03010(14) Uani 1 1 d . U . . .
Cl1 Cl 0.99267(6) 0.33261(5) 0.88722(5) 0.03011(19) Uani 1 1 d . . . . .
Cl2 Cl 0.82174(9) 0.25294(5) 0.63884(6) 0.0376(2) Uani 1 1 d . . . . .
S1 S 0.30014(6) 0.46387(4) 0.51518(4) 0.01522(16) Uani 1 1 d . . . . .
O1 O 0.4733(2) 0.57962(12) 0.64528(14) 0.0242(4) Uani 1 1 d . . . . .
O2 O 0.51777(18) 0.32327(12) 0.54724(12) 0.0181(4) Uani 1 1 d . . . . .
H2 H 0.566198 0.357134 0.532774 0.027 Uiso 1 1 calc R U . . .
O3 O 0.3260(2) 0.53754(13) 0.47188(14) 0.0237(4) Uani 1 1 d . . . . .
O4 O 0.26828(19) 0.38734(13) 0.46803(13) 0.0233(4) Uani 1 1 d . . . . .
N1 N 0.4267(2) 0.44297(14) 0.59402(14) 0.0146(4) Uani 1 1 d . . . . .
C1 C 0.6747(2) 0.50704(15) 0.78102(16) 0.0144(5) Uani 1 1 d . . . . .
H1 H 0.688108 0.564688 0.770606 0.017 Uiso 1 1 calc R U . . .
C2 C 0.7347(2) 0.47355(16) 0.85636(17) 0.0161(5) Uani 1 1 d . U . . .
C3 C 0.7132(2) 0.38556(15) 0.88456(16) 0.0141(5) Uani 1 1 d . . . . .
H3 H 0.775093 0.376489 0.941279 0.017 Uiso 1 1 calc R U . . .
C4 C 0.7435(2) 0.32183(15) 0.82261(16) 0.0139(5) Uani 1 1 d . . . . .
C5 C 0.6764(2) 0.31302(15) 0.73942(16) 0.0131(4) Uani 1 1 d . . . . .
C6 C 0.5868(2) 0.37600(15) 0.69625(15) 0.0124(4) Uani 1 1 d . . . . .
C7 C 0.5902(2) 0.45932(14) 0.71465(16) 0.0130(5) Uani 1 1 d . . . . .
C8 C 0.4930(2) 0.50440(16) 0.64988(17) 0.0152(5) Uani 1 1 d . . . . .
C9 C 0.4798(2) 0.35668(15) 0.61636(16) 0.0133(4) Uani 1 1 d . . . . .
C10 C 0.5858(2) 0.37320(17) 0.90071(16) 0.0162(5) Uani 1 1 d . . . . .
C11 C 0.5036(3) 0.4386(2) 0.8990(2) 0.0280(6) Uani 1 1 d . . . . .
H11 H 0.523449 0.493618 0.883649 0.034 Uiso 1 1 calc R U . . .
C12 C 0.3919(3) 0.4246(2) 0.9197(3) 0.0362(8) Uani 1 1 d . . . . .
H12 H 0.335508 0.469793 0.916864 0.043 Uiso 1 1 calc R U . . .
C13 C 0.3628(3) 0.3452(2) 0.9444(2) 0.0294(7) Uani 1 1 d . . . . .
H13 H 0.287281 0.335667 0.959029 0.035 Uiso 1 1 calc R U . . .
C14 C 0.4460(3) 0.2800(2) 0.9473(2) 0.0278(6) Uani 1 1 d . . . . .
H14 H 0.427625 0.225417 0.964758 0.033 Uiso 1 1 calc R U . . .
C15 C 0.5556(3) 0.29353(18) 0.9251(2) 0.0238(6) Uani 1 1 d . . . . .
H15 H 0.610842 0.247920 0.926506 0.029 Uiso 1 1 calc R U . . .
C16 C 0.8547(2) 0.26732(17) 0.86131(18) 0.0191(5) Uani 1 1 d . . . . .
H16A H 0.862405 0.222983 0.819782 0.023 Uiso 1 1 calc R U . . .
H16B H 0.844705 0.239626 0.914188 0.023 Uiso 1 1 calc R U . . .
C17 C 0.6967(3) 0.23746(16) 0.68815(18) 0.0185(5) Uani 1 1 d . . . . .
H17A H 0.619811 0.225610 0.642673 0.022 Uiso 1 1 calc R U . . .
H17B H 0.714942 0.187836 0.726673 0.022 Uiso 1 1 calc R U . . .
C18 C 0.1878(2) 0.48738(17) 0.56871(16) 0.0162(5) Uani 1 1 d . . . . .
C19 C 0.1049(3) 0.42470(19) 0.5766(2) 0.0243(6) Uani 1 1 d . . . . .
H19 H 0.105886 0.371363 0.550053 0.029 Uiso 1 1 calc R U . . .
C20 C 0.0207(3) 0.4416(2) 0.6240(2) 0.0331(7) Uani 1 1 d . . . . .
H20 H -0.036585 0.399345 0.629511 0.040 Uiso 1 1 calc R U . . .
C21 C 0.0186(3) 0.5186(3) 0.6633(2) 0.0340(7) Uani 1 1 d . . . . .
C22 C 0.1009(3) 0.5813(2) 0.6520(2) 0.0323(7) Uani 1 1 d . . . . .
H22 H 0.098295 0.635140 0.677199 0.039 Uiso 1 1 calc R U . . .
C23 C 0.1854(3) 0.5666(2) 0.6052(2) 0.0254(6) Uani 1 1 d . . . . .
H23 H 0.240774 0.609580 0.597965 0.030 Uiso 1 1 calc R U . . .
C24 C -0.0719(4) 0.5339(4) 0.7167(3) 0.0562(14) Uani 1 1 d . . . . .
H24A H -0.028645 0.529860 0.778094 0.084 Uiso 1 1 calc R U . . .
H24B H -0.137753 0.491597 0.702407 0.084 Uiso 1 1 calc R U . . .
H24C H -0.107955 0.590211 0.704287 0.084 Uiso 1 1 calc R U . . .
C25 C 0.3868(2) 0.29671(17) 0.63932(17) 0.0184(5) Uani 1 1 d . . . . .
C26 C 0.3636(3) 0.2179(2) 0.6009(2) 0.0301(7) Uani 1 1 d . . . . .
H26 H 0.406827 0.200125 0.560552 0.036 Uiso 1 1 calc R U . . .
C27 C 0.2762(4) 0.1646(3) 0.6218(2) 0.0463(11) Uani 1 1 d . . . . .
H27 H 0.261120 0.110451 0.596201 0.056 Uiso 1 1 calc R U . . .
C28 C 0.2119(4) 0.1908(3) 0.6797(2) 0.0458(11) Uani 1 1 d . . . . .
H28 H 0.150046 0.155640 0.691772 0.055 Uiso 1 1 calc R U . . .
C29 C 0.2379(3) 0.2683(3) 0.7200(2) 0.0371(8) Uani 1 1 d . . . . .
H29 H 0.195454 0.285540 0.760997 0.045 Uiso 1 1 calc R U . . .
C30 C 0.3262(3) 0.3208(2) 0.7006(2) 0.0256(6) Uani 1 1 d . . . . .
H30 H 0.345130 0.373365 0.729322 0.031 Uiso 1 1 calc R U . . .

loop_
_atom_site_aniso_label
_atom_site_aniso_U_11
_atom_site_aniso_U_22
_atom_site_aniso_U_33
_atom_site_aniso_U_23
_atom_site_aniso_U_13
_atom_site_aniso_U_12
Br1 0.0299(2) 0.0289(2) 0.0282(2) -0.00502(11) 0.00186(15) -0.00419(12)
Cl1 0.0134(3) 0.0300(4) 0.0424(4) 0.0008(3) -0.0006(3) -0.0007(2)
Cl2 0.0466(5) 0.0327(4) 0.0461(5) -0.0153(3) 0.0343(4) -0.0075(3)
S1 0.0133(3) 0.0191(3) 0.0122(3) 0.0017(2) 0.0015(2) 0.0007(2)
O1 0.0244(10) 0.0123(9) 0.0304(11) 0.0020(8) -0.0023(8) 0.0021(7)
O2 0.0221(9) 0.0172(9) 0.0155(9) -0.0045(7) 0.0056(7) -0.0011(7)
O3 0.0205(10) 0.0294(11) 0.0209(10) 0.0125(8) 0.0050(8) 0.0005(8)
O4 0.0215(10) 0.0268(10) 0.0178(9) -0.0077(8) -0.0018(7) 0.0030(8)
N1 0.0140(10) 0.0137(9) 0.0140(10) 0.0005(8) 0.0002(8) -0.0002(8)
C1 0.0135(11) 0.0112(10) 0.0168(11) -0.0021(9) 0.0013(9) -0.0023(8)
C2 0.0162(11) 0.0139(11) 0.0184(12) -0.0027(8) 0.0051(8) -0.0002(8)
C3 0.0142(11) 0.0145(11) 0.0128(10) 0.0002(8) 0.0022(8) 0.0010(8)
C4 0.0140(11) 0.0115(10) 0.0165(11) 0.0014(8) 0.0045(9) 0.0004(8)
C5 0.0126(11) 0.0103(10) 0.0166(11) -0.0010(8) 0.0042(9) -0.0003(8)
C6 0.0120(10) 0.0129(11) 0.0121(10) -0.0004(8) 0.0026(8) -0.0009(8)
C7 0.0116(11) 0.0121(11) 0.0139(11) 0.0005(8) 0.0008(9) -0.0007(8)
C8 0.0139(11) 0.0139(11) 0.0172(11) 0.0004(9) 0.0031(9) -0.0003(9)
C9 0.0135(11) 0.0127(11) 0.0129(11) -0.0009(8) 0.0019(9) 0.0003(8)
C10 0.0173(12) 0.0189(12) 0.0133(11) -0.0006(9) 0.0057(9) 0.0006(9)
C11 0.0319(16) 0.0194(13) 0.0399(17) 0.0028(12) 0.0220(14) 0.0056(12)
C12 0.0325(17) 0.0321(17) 0.053(2) 0.0019(15) 0.0266(16) 0.0102(13)
C13 0.0255(15) 0.0378(17) 0.0305(16) -0.0002(13) 0.0170(12) -0.0001(12)
C14 0.0283(15) 0.0275(15) 0.0312(15) 0.0046(12) 0.0144(12) -0.0033(12)
C15 0.0245(14) 0.0205(13) 0.0282(14) 0.0054(11) 0.0104(11) 0.0017(11)
C16 0.0164(12) 0.0184(12) 0.0205(12) 0.0008(10) 0.0014(10) 0.0039(9)
C17 0.0197(12) 0.0135(11) 0.0223(12) -0.0039(9) 0.0057(10) 0.0012(9)
C18 0.0121(11) 0.0209(12) 0.0139(11) 0.0019(9) 0.0006(8) 0.0013(9)
C19 0.0173(12) 0.0243(14) 0.0307(15) 0.0039(11) 0.0050(11) -0.0027(10)
C20 0.0181(14) 0.0411(18) 0.0417(19) 0.0146(15) 0.0109(13) -0.0006(13)
C21 0.0199(14) 0.063(2) 0.0207(14) 0.0070(14) 0.0077(11) 0.0119(15)
C22 0.0256(15) 0.0404(18) 0.0293(15) -0.0122(13) 0.0046(12) 0.0078(13)
C23 0.0198(13) 0.0249(14) 0.0292(15) -0.0055(12) 0.0025(11) 0.0004(11)
C24 0.036(2) 0.106(4) 0.034(2) 0.011(2) 0.0214(17) 0.023(2)
C25 0.0159(11) 0.0203(12) 0.0155(11) 0.0039(9) -0.0019(9) -0.0046(9)
C26 0.0418(18) 0.0251(15) 0.0181(13) 0.0006(11) -0.0012(12) -0.0166(13)
C27 0.063(3) 0.041(2) 0.0268(16) 0.0039(14) -0.0025(16) -0.0357(19)
C28 0.0388(19) 0.057(2) 0.0336(18) 0.0198(17) -0.0044(15) -0.0306(18)
C29 0.0224(15) 0.057(2) 0.0314(17) 0.0175(16) 0.0063(13) -0.0081(15)
C30 0.0200(13) 0.0313(15) 0.0262(14) 0.0068(12) 0.0071(11) -0.0025(11)

loop_
_atom_type_symbol
_atom_type_description
_atom_type_scat_dispersion_real
_atom_type_scat_dispersion_imag
_atom_type_scat_source
C C 0.0137 0.0067 'International Tables Vol C Tables 4.2.6.8 and 6.1.1.4'
H H 0.0000 0.0000 'International Tables Vol C Tables 4.2.6.8 and 6.1.1.4'
Br Br -0.9338 1.0006 'International Tables Vol C Tables 4.2.6.8 and 6.1.1.4'
Cl Cl 0.3281 0.5435 'International Tables Vol C Tables 4.2.6.8 and 6.1.1.4'
N N 0.0241 0.0134 'International Tables Vol C Tables 4.2.6.8 and 6.1.1.4'
O O 0.0389 0.0241 'International Tables Vol C Tables 4.2.6.8 and 6.1.1.4'
S S 0.2925 0.4295 'International Tables Vol C Tables 4.2.6.8 and 6.1.1.4'

loop_
_citation_id
_citation_doi
_citation_year
1 10.1021/acs.orglett.5c01515 2025

loop_
_geom_angle_atom_site_label_1
_geom_angle_atom_site_label_2
_geom_angle_atom_site_label_3
_geom_angle
_geom_angle_site_symmetry_1
_geom_angle_site_symmetry_3
_geom_angle_publ_flag
O3 S1 N1 106.98(12) . . ?
O3 S1 C18 109.33(13) . . ?
O4 S1 O3 119.52(14) . . ?
O4 S1 N1 106.12(12) . . ?
O4 S1 C18 109.43(13) . . ?
N1 S1 C18 104.34(12) . . ?
C9 O2 H2 109.5 . . ?
C8 N1 S1 123.40(18) . . ?
C8 N1 C9 111.9(2) . . ?
C9 N1 S1 124.63(17) . . ?
C2 C1 H1 118.7 . . ?
C2 C1 C7 122.6(2) . . ?
C7 C1 H1 118.7 . . ?
C1 C2 Br1 119.8(2) . . ?
C1 C2 C3 124.2(2) . . ?
C3 C2 Br1 115.90(18) . . ?
C2 C3 H3 106.3 . . ?
C2 C3 C4 109.8(2) . . ?
C2 C3 C10 113.6(2) . . ?
C4 C3 H3 106.3 . . ?
C4 C3 C10 114.0(2) . . ?
C10 C3 H3 106.3 . . ?
C5 C4 C3 123.6(2) . . ?
C5 C4 C16 121.9(2) . . ?
C16 C4 C3 114.5(2) . . ?
C4 C5 C6 122.1(2) . . ?
C4 C5 C17 119.8(2) . . ?
C6 C5 C17 118.1(2) . . ?
C5 C6 C9 123.2(2) . . ?
C7 C6 C5 126.2(2) . . ?
C7 C6 C9 110.4(2) . . ?
C1 C7 C8 119.0(2) . . ?
C6 C7 C1 130.6(2) . . ?
C6 C7 C8 110.3(2) . . ?
O1 C8 N1 126.1(2) . . ?
O1 C8 C7 127.5(2) . . ?
N1 C8 C7 106.4(2) . . ?
O2 C9 N1 110.0(2) . . ?
O2 C9 C6 113.9(2) . . ?
O2 C9 C25 109.1(2) . . ?
N1 C9 C6 100.97(18) . . ?
N1 C9 C25 112.0(2) . . ?
C25 C9 C6 110.7(2) . . ?
C11 C10 C3 123.1(2) . . ?
C11 C10 C15 118.5(3) . . ?
C15 C10 C3 118.1(2) . . ?
C10 C11 H11 119.7 . . ?
C10 C11 C12 120.7(3) . . ?
C12 C11 H11 119.7 . . ?
C11 C12 H12 119.8 . . ?
C13 C12 C11 120.5(3) . . ?
C13 C12 H12 119.8 . . ?
C12 C13 H13 120.6 . . ?
C14 C13 C12 118.8(3) . . ?
C14 C13 H13 120.6 . . ?
C13 C14 H14 119.7 . . ?
C15 C14 C13 120.7(3) . . ?
C15 C14 H14 119.7 . . ?
C10 C15 H15 119.6 . . ?
C14 C15 C10 120.8(3) . . ?
C14 C15 H15 119.6 . . ?
Cl1 C16 H16A 109.9 . . ?
Cl1 C16 H16B 109.9 . . ?
C4 C16 Cl1 109.12(18) . . ?
C4 C16 H16A 109.9 . . ?
C4 C16 H16B 109.9 . . ?
H16A C16 H16B 108.3 . . ?
Cl2 C17 H17A 109.1 . . ?
Cl2 C17 H17B 109.1 . . ?
C5 C17 Cl2 112.33(18) . . ?
C5 C17 H17A 109.1 . . ?
C5 C17 H17B 109.1 . . ?
H17A C17 H17B 107.9 . . ?
C19 C18 S1 118.6(2) . . ?
C19 C18 C23 121.4(3) . . ?
C23 C18 S1 119.9(2) . . ?
C18 C19 H19 120.7 . . ?
C20 C19 C18 118.7(3) . . ?
C20 C19 H19 120.7 . . ?
C19 C20 H20 119.3 . . ?
C21 C20 C19 121.4(3) . . ?
C21 C20 H20 119.3 . . ?
C20 C21 C22 118.5(3) . . ?
C20 C21 C24 119.9(4) . . ?
C22 C21 C24 121.5(4) . . ?
C21 C22 H22 119.2 . . ?
C23 C22 C21 121.5(3) . . ?
C23 C22 H22 119.2 . . ?
C18 C23 H23 120.8 . . ?
C22 C23 C18 118.4(3) . . ?
C22 C23 H23 120.8 . . ?
C21 C24 H24A 109.5 . . ?
C21 C24 H24B 109.5 . . ?
C21 C24 H24C 109.5 . . ?
H24A C24 H24B 109.5 . . ?
H24A C24 H24C 109.5 . . ?
H24B C24 H24C 109.5 . . ?
C26 C25 C9 120.9(3) . . ?
C26 C25 C30 119.6(3) . . ?
C30 C25 C9 119.5(2) . . ?
C25 C26 H26 120.1 . . ?
C25 C26 C27 119.8(4) . . ?
C27 C26 H26 120.1 . . ?
C26 C27 H27 119.9 . . ?
C28 C27 C26 120.2(4) . . ?
C28 C27 H27 119.9 . . ?
C27 C28 H28 120.0 . . ?
C27 C28 C29 119.9(3) . . ?
C29 C28 H28 120.0 . . ?
C28 C29 H29 120.0 . . ?
C28 C29 C30 120.1(4) . . ?
C30 C29 H29 120.0 . . ?
C25 C30 C29 120.2(3) . . ?
C25 C30 H30 119.9 . . ?
C29 C30 H30 119.9 . . ?

loop_
_geom_bond_atom_site_label_1
_geom_bond_atom_site_label_2
_geom_bond_distance
_geom_bond_site_symmetry_2
_geom_bond_publ_flag
Br1 C2 1.870(3) . ?
Cl1 C16 1.817(3) . ?
Cl2 C17 1.802(3) . ?
S1 O3 1.430(2) . ?
S1 O4 1.427(2) . ?
S1 N1 1.667(2) . ?
S1 C18 1.744(3) . ?
O1 C8 1.214(3) . ?
O2 H2 0.8400 . ?
O2 C9 1.397(3) . ?
N1 C8 1.400(3) . ?
N1 C9 1.500(3) . ?
C1 H1 0.9500 . ?
C1 C2 1.331(4) . ?
C1 C7 1.441(3) . ?
C2 C3 1.508(3) . ?
C3 H3 1.0000 . ?
C3 C4 1.521(3) . ?
C3 C10 1.532(3) . ?
C4 C5 1.358(3) . ?
C4 C16 1.511(3) . ?
C5 C6 1.458(3) . ?
C5 C17 1.507(3) . ?
C6 C7 1.355(3) . ?
C6 C9 1.540(3) . ?
C7 C8 1.478(3) . ?
C9 C25 1.528(3) . ?
C10 C11 1.384(4) . ?
C10 C15 1.393(4) . ?
C11 H11 0.9500 . ?
C11 C12 1.397(4) . ?
C12 H12 0.9500 . ?
C12 C13 1.387(5) . ?
C13 H13 0.9500 . ?
C13 C14 1.387(5) . ?
C14 H14 0.9500 . ?
C14 C15 1.385(4) . ?
C15 H15 0.9500 . ?
C16 H16A 0.9900 . ?
C16 H16B 0.9900 . ?
C17 H17A 0.9900 . ?
C17 H17B 0.9900 . ?
C18 C19 1.391(4) . ?
C18 C23 1.392(4) . ?
C19 H19 0.9500 . ?
C19 C20 1.388(5) . ?
C20 H20 0.9500 . ?
C20 C21 1.380(6) . ?
C21 C22 1.402(6) . ?
C21 C24 1.513(5) . ?
C22 H22 0.9500 . ?
C22 C23 1.378(4) . ?
C23 H23 0.9500 . ?
C24 H24A 0.9800 . ?
C24 H24B 0.9800 . ?
C24 H24C 0.9800 . ?
C25 C26 1.390(4) . ?
C25 C30 1.392(4) . ?
C26 H26 0.9500 . ?
C26 C27 1.401(5) . ?
C27 H27 0.9500 . ?
C27 C28 1.384(7) . ?
C28 H28 0.9500 . ?
C28 C29 1.386(6) . ?
C29 H29 0.9500 . ?
C29 C30 1.393(4) . ?
C30 H30 0.9500 . ?
